data_7023929
loop_
_publ_author_name
'Wang, Yan-Ning'
'Bai, Fu-Quan'
'Yu, Jie-Hui'
'Xu, Ji-Qing'

_publ_section_title
;
 Synthesis, structural characterization and photoluminescence property of
 three Zn(2+)/Mn(2+)-acylhydrazidate complexes and two acylhydrazide
 molecules.
;
_journal_issue 47
_journal_name_full 'Dalton transactions (Cambridge, England : 2003)'
_journal_page_first 16547
_journal_page_last 16555
_journal_paper_doi 10.1039/c3dt51963e
_journal_volume 42
_journal_year 2013
_chemical_formula_sum 'C17 H16 N8 O5 Zn'
_chemical_formula_weight 477.75
_chemical_name_systematic
; 
 ? 
;
_space_group_IT_number 14
_symmetry_cell_setting monoclinic
_symmetry_space_group_name_Hall '-P 2ybc'
_symmetry_space_group_name_H-M 'P 1 21/c 1'
_atom_sites_solution_hydrogens geom
_atom_sites_solution_primary direct
_atom_sites_solution_secondary difmap
_audit_creation_method SHELXL-97
_cell_angle_alpha 90.00
_cell_angle_beta 90.80(3)
_cell_angle_gamma 90.00
_cell_formula_units_Z 4
_cell_length_a 9.0396(18)
_cell_length_b 10.003(2)
_cell_length_c 19.505(4)
_cell_measurement_reflns_used 12015
_cell_measurement_temperature 293(2)
_cell_measurement_theta_max 27.49
_cell_measurement_theta_min 3.04
_cell_volume 1763.5(6)
_computing_cell_refinement Process-auto
_computing_data_collection Process-auto
_computing_data_reduction Process-auto
_computing_molecular_graphics 'Bruker SHELXTL'
_computing_publication_material 'Bruker SHELXTL'
_computing_structure_refinement 'SHELXL-97 (Sheldrick, 1997)'
_computing_structure_solution 'SHELXS-97 (Sheldrick, 1990)'
_diffrn_ambient_temperature 293(2)
_diffrn_detector_area_resol_mean 10.0
_diffrn_measured_fraction_theta_full 0.994
_diffrn_measured_fraction_theta_max 0.994
_diffrn_measurement_device_type 'Rigaku RAXIS-RAPID'
_diffrn_measurement_method omega-scan
_diffrn_radiation_monochromator graphite
_diffrn_radiation_source 'fine-focus sealed tube'
_diffrn_radiation_type MoK\a
_diffrn_radiation_wavelength 0.71073
_diffrn_reflns_av_R_equivalents 0.0668
_diffrn_reflns_av_sigmaI/netI 0.0582
_diffrn_reflns_limit_h_max 11
_diffrn_reflns_limit_h_min -11
_diffrn_reflns_limit_k_max 12
_diffrn_reflns_limit_k_min -12
_diffrn_reflns_limit_l_max 25
_diffrn_reflns_limit_l_min -25
_diffrn_reflns_number 16121
_diffrn_reflns_theta_full 27.48
_diffrn_reflns_theta_max 27.48
_diffrn_reflns_theta_min 3.04
_diffrn_standards_decay_% 0
_diffrn_standards_interval_count 0
_diffrn_standards_interval_time 0
_diffrn_standards_number 0
_exptl_absorpt_coefficient_mu 1.448
_exptl_absorpt_correction_T_max 0.865
_exptl_absorpt_correction_T_min 0.840
_exptl_absorpt_correction_type empirical
_exptl_absorpt_process_details Process-auto
_exptl_crystal_colour yellow
_exptl_crystal_density_diffrn 1.799
_exptl_crystal_density_method 'not measured'
_exptl_crystal_description columnar
_exptl_crystal_F_000 976
_exptl_crystal_size_max 0.12
_exptl_crystal_size_mid 0.10
_exptl_crystal_size_min 0.10
_refine_diff_density_max 0.609
_refine_diff_density_min -0.459
_refine_diff_density_rms 0.104
_refine_ls_extinction_method none
_refine_ls_goodness_of_fit_ref 1.039
_refine_ls_hydrogen_treatment mixed
_refine_ls_matrix_type full
_refine_ls_number_parameters 304
_refine_ls_number_reflns 4016
_refine_ls_number_restraints 1
_refine_ls_restrained_S_all 1.039
_refine_ls_R_factor_all 0.0764
_refine_ls_R_factor_gt 0.0496
_refine_ls_shift/su_max 0.000
_refine_ls_shift/su_mean 0.000
_refine_ls_structure_factor_coef Fsqd
_refine_ls_weighting_details 'calc w=1/[\s^2^(Fo^2^)+(0.0623P)^2^+1.3943P] where P=(Fo^2^+2Fc^2^)/3'
_refine_ls_weighting_scheme calc
_refine_ls_wR_factor_gt 0.1150
_refine_ls_wR_factor_ref 0.1279
_reflns_number_gt 2923
_reflns_number_total 4016
_reflns_threshold_expression >2sigma(I)
_cod_data_source_file c3dt51963e.txt
_cod_data_source_block 1
_cod_original_sg_symbol_H-M P2(1)/c
_cod_database_code 7023929

loop_
_symmetry_equiv_pos_as_xyz
'x, y, z'
'-x, y+1/2, -z+1/2'
'-x, -y, -z'
'x, -y-1/2, z-1/2'

loop_
_atom_site_label
_atom_site_type_symbol
_atom_site_fract_x
_atom_site_fract_y
_atom_site_fract_z
_atom_site_U_iso_or_equiv
_atom_site_adp_type
_atom_site_occupancy
_atom_site_symmetry_multiplicity
_atom_site_calc_flag
_atom_site_refinement_flags
Zn1 Zn 0.43177(5) -0.36826(4) 0.05318(2) 0.02580(14) Uani 1 1 d .
N1 N 0.2287(3) -0.2861(3) 0.04763(15) 0.0256(6) Uani 1 1 d .
N2 N 0.1210(3) -0.3287(3) -0.00023(16) 0.0281(7) Uani 1 1 d .
H2A H 0.1439 -0.3965 -0.0250 0.034 Uiso 1 1 calc R
N3 N 0.4325(3) 0.2709(3) 0.32447(16) 0.0302(7) Uani 1 1 d .
H3A H 0.5158 0.3123 0.3234 0.036 Uiso 1 1 calc R
N4 N 0.4128(3) 0.1845(3) 0.37905(15) 0.0248(6) Uani 1 1 d .
N5 N -0.2690(4) 0.2278(4) 0.16212(19) 0.0429(9) Uani 1 1 d .
N6 N -0.2975(5) 0.3308(4) 0.2070(2) 0.0514(10) Uani 1 1 d .
H6A H -0.2362 0.3480 0.2400 0.062 Uiso 1 1 calc R
H6B H -0.3766 0.3778 0.2021 0.062 Uiso 1 1 calc R
N7 N 0.4966(4) -0.3444(3) -0.04757(17) 0.0294(7) Uani 1 1 d D
N8 N 0.6093(3) -0.4316(3) -0.07252(17) 0.0275(7) Uani 1 1 d D
O1 O 0.2931(3) -0.1459(3) 0.13257(14) 0.0330(6) Uani 1 1 d .
O2 O -0.0961(3) -0.3218(3) -0.05663(14) 0.0333(6) Uani 1 1 d .
O3 O 0.3708(3) 0.3757(3) 0.22597(15) 0.0396(7) Uani 1 1 d .
O4 O 0.2694(3) 0.0409(3) 0.43480(13) 0.0301(6) Uani 1 1 d .
C1 C 0.0165(4) -0.0174(4) 0.12760(18) 0.0262(8) Uani 1 1 d .
H1A H 0.0849 0.0083 0.1611 0.031 Uiso 1 1 calc R
C2 C -0.1194(4) 0.0491(3) 0.12270(18) 0.0225(7) Uani 1 1 d .
C3 C -0.2220(4) 0.0047(4) 0.07262(19) 0.0268(8) Uani 1 1 d .
H3B H -0.3140 0.0459 0.0690 0.032 Uiso 1 1 calc R
C4 C -0.1883(4) -0.0984(4) 0.02899(19) 0.0277(8) Uani 1 1 d .
H4B H -0.2573 -0.1249 -0.0041 0.033 Uiso 1 1 calc R
C5 C -0.0514(4) -0.1644(3) 0.03362(18) 0.0221(7) Uani 1 1 d .
C6 C 0.0510(4) -0.1215(3) 0.08327(17) 0.0217(7) Uani 1 1 d .
C7 C -0.0128(4) -0.2759(4) -0.01156(18) 0.0237(7) Uani 1 1 d .
C8 C 0.1972(4) -0.1860(4) 0.08871(18) 0.0234(7) Uani 1 1 d .
C9 C 0.0861(4) 0.2407(3) 0.22612(18) 0.0240(7) Uani 1 1 d .
H9A H 0.1036 0.2952 0.1885 0.029 Uiso 1 1 calc R
C10 C -0.0470(4) 0.1716(3) 0.23079(17) 0.0221(7) Uani 1 1 d .
C11 C -0.0751(4) 0.0955(4) 0.28877(18) 0.0263(8) Uani 1 1 d .
H11A H -0.1664 0.0537 0.2931 0.032 Uiso 1 1 calc R
C12 C 0.0311(4) 0.0809(4) 0.34020(18) 0.0259(7) Uani 1 1 d .
H12A H 0.0118 0.0286 0.3785 0.031 Uiso 1 1 calc R
C13 C 0.1670(4) 0.1453(3) 0.33418(17) 0.0222(7) Uani 1 1 d .
C14 C 0.1932(4) 0.2284(3) 0.27788(18) 0.0237(7) Uani 1 1 d .
C15 C 0.3372(4) 0.2975(4) 0.27307(19) 0.0284(8) Uani 1 1 d .
C16 C 0.2847(4) 0.1213(3) 0.38533(17) 0.0231(7) Uani 1 1 d .
C17 C -0.1516(4) 0.1600(4) 0.17057(18) 0.0235(7) Uani 1 1 d .
OW1 O 0.4164(5) 0.1093(5) 0.1234(2) 0.0738(13) Uani 1 1 d .
H06 H 0.373(6) 0.040(6) 0.128(3) 0.060(18) Uiso 1 1 d .
H05 H 0.314(10) 0.167(8) 0.124(4) 0.13(3) Uiso 1 1 d .
H02 H 0.427(5) -0.357(4) -0.066(2) 0.019(11) Uiso 1 1 d .
H01 H 0.511(4) -0.267(4) -0.060(2) 0.024(11) Uiso 1 1 d .
H04 H 0.635(4) -0.417(4) -0.116(2) 0.018(9) Uiso 1 1 d .
H03 H 0.695(6) -0.414(5) -0.057(2) 0.042(13) Uiso 1 1 d .

loop_
_atom_site_aniso_label
_atom_site_aniso_U_11
_atom_site_aniso_U_22
_atom_site_aniso_U_33
_atom_site_aniso_U_23
_atom_site_aniso_U_13
_atom_site_aniso_U_12
Zn1 0.0215(2) 0.0307(2) 0.0250(2) -0.00418(18) -0.00684(15) 0.00244(19)
N1 0.0208(15) 0.0290(15) 0.0269(16) -0.0041(12) -0.0063(12) 0.0029(13)
N2 0.0266(16) 0.0295(16) 0.0280(16) -0.0090(13) -0.0046(13) 0.0011(13)
N3 0.0188(15) 0.0405(18) 0.0310(17) 0.0113(14) -0.0086(12) -0.0087(14)
N4 0.0180(14) 0.0321(15) 0.0241(15) 0.0068(12) -0.0074(11) -0.0027(13)
N5 0.035(2) 0.054(2) 0.039(2) -0.0088(17) -0.0046(16) 0.0107(18)
N6 0.045(2) 0.062(3) 0.047(2) -0.0119(19) -0.0045(18) 0.017(2)
N7 0.030(2) 0.0295(18) 0.0283(17) 0.0008(14) -0.0080(14) 0.0010(15)
N8 0.0233(16) 0.0343(17) 0.0250(17) 0.0008(13) -0.0026(13) -0.0031(14)
O1 0.0230(13) 0.0358(14) 0.0399(15) -0.0093(12) -0.0141(11) 0.0055(11)
O2 0.0260(14) 0.0430(15) 0.0305(14) -0.0104(12) -0.0074(11) -0.0022(12)
O3 0.0273(14) 0.0537(18) 0.0378(16) 0.0229(14) -0.0049(12) -0.0063(14)
O4 0.0267(13) 0.0386(14) 0.0250(13) 0.0091(11) -0.0052(10) -0.0019(12)
C1 0.0188(17) 0.0353(19) 0.0244(18) 0.0000(15) -0.0080(13) -0.0003(16)
C2 0.0195(17) 0.0262(17) 0.0219(17) 0.0011(13) -0.0018(13) 0.0009(14)
C3 0.0159(16) 0.0355(19) 0.0289(19) -0.0019(15) -0.0061(13) 0.0053(15)
C4 0.0197(17) 0.0346(19) 0.0284(19) -0.0020(15) -0.0102(14) -0.0003(16)
C5 0.0184(17) 0.0255(17) 0.0224(17) 0.0023(13) -0.0045(13) -0.0026(14)
C6 0.0165(16) 0.0257(16) 0.0229(16) -0.0005(14) -0.0050(13) 0.0029(14)
C7 0.0204(17) 0.0282(17) 0.0223(17) 0.0014(14) -0.0034(13) -0.0020(15)
C8 0.0180(17) 0.0267(16) 0.0253(18) 0.0009(14) -0.0030(13) 0.0011(15)
C9 0.0241(18) 0.0257(17) 0.0223(17) 0.0021(13) -0.0027(14) 0.0009(15)
C10 0.0175(16) 0.0259(16) 0.0228(17) -0.0044(13) -0.0057(13) 0.0053(14)
C11 0.0194(17) 0.0313(18) 0.0281(19) -0.0029(15) -0.0044(14) 0.0000(15)
C12 0.0225(17) 0.0314(18) 0.0237(18) 0.0038(14) -0.0003(14) -0.0003(16)
C13 0.0201(16) 0.0251(16) 0.0212(16) -0.0018(13) -0.0055(13) 0.0022(15)
C14 0.0176(17) 0.0284(17) 0.0248(17) -0.0041(14) -0.0049(13) 0.0016(15)
C15 0.0238(18) 0.036(2) 0.0248(18) 0.0044(15) -0.0036(14) -0.0010(17)
C16 0.0221(17) 0.0239(16) 0.0230(17) -0.0001(14) -0.0045(13) 0.0033(15)
C17 0.0135(16) 0.0334(18) 0.0234(17) -0.0011(14) -0.0043(13) 0.0040(14)
OW1 0.075(3) 0.054(2) 0.093(3) 0.014(2) -0.004(2) -0.022(2)

loop_
_atom_type_symbol
_atom_type_description
_atom_type_scat_dispersion_real
_atom_type_scat_dispersion_imag
_atom_type_scat_source
C C 0.0033 0.0016 'International Tables Vol C Tables 4.2.6.8 and 6.1.1.4'
H H 0.0000 0.0000 'International Tables Vol C Tables 4.2.6.8 and 6.1.1.4'
N N 0.0061 0.0033 'International Tables Vol C Tables 4.2.6.8 and 6.1.1.4'
O O 0.0106 0.0060 'International Tables Vol C Tables 4.2.6.8 and 6.1.1.4'
Zn Zn 0.2839 1.4301 'International Tables Vol C Tables 4.2.6.8 and 6.1.1.4'

loop_
_geom_angle_atom_site_label_1
_geom_angle_atom_site_label_2
_geom_angle_atom_site_label_3
_geom_angle
_geom_angle_site_symmetry_1
_geom_angle_site_symmetry_3
N4 Zn1 N1 124.28(12) 2_645 .
N4 Zn1 N8 105.21(13) 2_645 3_645
N1 Zn1 N8 103.81(12) . 3_645
N4 Zn1 N7 113.18(14) 2_645 .
N1 Zn1 N7 99.89(12) . .
N8 Zn1 N7 109.75(12) 3_645 .
C8 N1 N2 118.8(3) . .
C8 N1 Zn1 118.9(2) . .
N2 N1 Zn1 122.3(2) . .
C7 N2 N1 127.4(3) . .
C15 N3 N4 127.7(3) . .
C16 N4 N3 119.3(3) . .
C16 N4 Zn1 115.0(2) . 2_655
N3 N4 Zn1 125.5(2) . 2_655
C17 N5 N6 118.7(4) . .
N8 N7 Zn1 117.6(2) . .
N7 N8 Zn1 113.4(2) . 3_645
C6 C1 C2 121.2(3) . .
C1 C2 C3 117.7(3) . .
C1 C2 C17 119.6(3) . .
C3 C2 C17 122.7(3) . .
C4 C3 C2 121.1(3) . .
C3 C4 C5 121.0(3) . .
C6 C5 C4 118.3(3) . .
C6 C5 C7 119.3(3) . .
C4 C5 C7 122.4(3) . .
C1 C6 C5 120.6(3) . .
C1 C6 C8 119.5(3) . .
C5 C6 C8 120.0(3) . .
O2 C7 N2 120.8(3) . .
O2 C7 C5 124.2(3) . .
N2 C7 C5 115.1(3) . .
O1 C8 N1 119.8(3) . .
O1 C8 C6 120.7(3) . .
N1 C8 C6 119.4(3) . .
C10 C9 C14 120.1(3) . .
C11 C10 C9 119.6(3) . .
C11 C10 C17 118.3(3) . .
C9 C10 C17 121.5(3) . .
C12 C11 C10 120.9(3) . .
C11 C12 C13 119.5(3) . .
C12 C13 C14 120.0(3) . .
C12 C13 C16 119.9(3) . .
C14 C13 C16 120.1(3) . .
C9 C14 C13 119.8(3) . .
C9 C14 C15 121.1(3) . .
C13 C14 C15 119.1(3) . .
O3 C15 N3 121.0(3) . .
O3 C15 C14 124.3(3) . .
N3 C15 C14 114.7(3) . .
O4 C16 N4 118.6(3) . .
O4 C16 C13 122.4(3) . .
N4 C16 C13 119.0(3) . .
N5 C17 C2 119.3(3) . .
N5 C17 C10 125.2(3) . .
C2 C17 C10 115.1(3) . .

loop_
_geom_bond_atom_site_label_1
_geom_bond_atom_site_label_2
_geom_bond_distance
_geom_bond_site_symmetry_2
Zn1 N4 1.987(3) 2_645
Zn1 N1 2.013(3) .
Zn1 N8 2.071(3) 3_645
Zn1 N7 2.072(3) .
N1 C8 1.316(5) .
N1 N2 1.405(4) .
N2 C7 1.335(5) .
N3 C15 1.339(5) .
N3 N4 1.384(4) .
N4 C16 1.326(5) .
N4 Zn1 1.987(3) 2_655
N5 C17 1.268(5) .
N5 N6 1.379(5) .
N7 N8 1.4319(11) .
N8 Zn1 2.071(3) 3_645
O1 C8 1.274(4) .
O2 C7 1.238(4) .
O3 C15 1.247(4) .
O4 C16 1.265(4) .
C1 C6 1.391(5) .
C1 C2 1.399(5) .
C2 C3 1.409(5) .
C2 C17 1.481(5) .
C3 C4 1.374(5) .
C4 C5 1.405(5) .
C5 C6 1.398(5) .
C5 C7 1.466(5) .
C6 C8 1.473(5) .
C9 C10 1.392(5) .
C9 C14 1.394(5) .
C10 C11 1.390(5) .
C10 C17 1.502(5) .
C11 C12 1.387(5) .
C12 C13 1.393(5) .
C13 C14 1.400(5) .
C13 C16 1.468(5) .
C14 C15 1.477(5) .
